data_4308364
loop_
_publ_author_name
'Chen, Banglin'
'Ockwig, Nathan W.'
'Fronczek, Frank R.'
'Contreras, Damacio S.'
'Yaghi, Omar M.'

_publ_section_title
;
 Transformation of a Metal--Organic Framework from the NbO to PtS Net
;
_journal_coden_ASTM INOCAJ
_journal_issue 2
_journal_name_full 'Inorganic Chemistry'
_journal_page_first 181
_journal_page_last 183
_journal_paper_doi 10.1021/ic048612y
_journal_volume 44
_journal_year 2005
_chemical_formula_moiety 'C22 H22 Co2 N2 O11, C3 H7 N O, O '
_chemical_formula_sum 'C25 H29 Co2 N3 O13'
_chemical_formula_weight 697.37
_chemical_name_common MOF-502
_space_group_IT_number 14
_symmetry_cell_setting monoclinic
_symmetry_space_group_name_Hall '-P 2yn'
_symmetry_space_group_name_H-M 'P 1 21/n 1'
_atom_sites_solution_hydrogens geom
_atom_sites_solution_primary direct
_atom_sites_solution_secondary difmap
_audit_creation_method SHELXL-97
_cell_angle_alpha 90.00
_cell_angle_beta 96.872(4)
_cell_angle_gamma 90.00
_cell_formula_units_Z 4
_cell_length_a 14.279(3)
_cell_length_b 13.006(2)
_cell_length_c 17.515(3)
_cell_measurement_reflns_used 7338
_cell_measurement_temperature 153(2)
_cell_measurement_theta_max 27.18
_cell_measurement_theta_min 2.34
_cell_volume 3229.4(10)
_computing_cell_refinement 'Bruker SMART'
_computing_data_collection 'Bruker SMART'
_computing_data_reduction 'Bruker SAINT'
_computing_molecular_graphics 'Bruker SHELXTL'
_computing_publication_material 'Bruker SHELXTL'
_computing_structure_refinement 'SHELXL-97 (Sheldrick, 1997)'
_computing_structure_solution 'SHELXS-97 (Sheldrick, 1990)'
_diffrn_ambient_temperature 153(2)
_diffrn_measured_fraction_theta_full 0.997
_diffrn_measured_fraction_theta_max 0.997
_diffrn_measurement_device_type 'CCD area detector'
_diffrn_measurement_method 'phi and omega scans'
_diffrn_radiation_monochromator graphite
_diffrn_radiation_source 'fine-focus sealed tube'
_diffrn_radiation_type MoK\a
_diffrn_radiation_wavelength 0.71073
_diffrn_reflns_av_R_equivalents 0.0677
_diffrn_reflns_av_sigmaI/netI 0.0620
_diffrn_reflns_limit_h_max 18
_diffrn_reflns_limit_h_min -18
_diffrn_reflns_limit_k_max 16
_diffrn_reflns_limit_k_min -16
_diffrn_reflns_limit_l_max 22
_diffrn_reflns_limit_l_min -22
_diffrn_reflns_number 31985
_diffrn_reflns_theta_full 27.55
_diffrn_reflns_theta_max 27.55
_diffrn_reflns_theta_min 1.74
_exptl_absorpt_coefficient_mu 1.091
_exptl_absorpt_correction_T_max 0.9475
_exptl_absorpt_correction_T_min 0.8987
_exptl_absorpt_correction_type multi-scan
_exptl_absorpt_process_details 'Blessing, Acta Cryst. (1995) A51 33-38.'
_exptl_crystal_colour purple
_exptl_crystal_density_diffrn 1.434
_exptl_crystal_density_method 'not measured'
_exptl_crystal_description block
_exptl_crystal_F_000 1432
_exptl_crystal_size_max 0.10
_exptl_crystal_size_mid 0.09
_exptl_crystal_size_min 0.05
_refine_diff_density_max 1.013
_refine_diff_density_min -0.590
_refine_diff_density_rms 0.096
_refine_ls_extinction_method none
_refine_ls_goodness_of_fit_ref 1.033
_refine_ls_hydrogen_treatment mixed
_refine_ls_matrix_type full
_refine_ls_number_parameters 409
_refine_ls_number_reflns 7434
_refine_ls_number_restraints 0
_refine_ls_restrained_S_all 1.033
_refine_ls_R_factor_all 0.0854
_refine_ls_R_factor_gt 0.0581
_refine_ls_shift/su_max 0.004
_refine_ls_shift/su_mean 0.000
_refine_ls_structure_factor_coef Fsqd
_refine_ls_weighting_details 'calc w=1/[\s^2^(Fo^2^)+(0.0682P)^2^+2.3267P] where P=(Fo^2^+2Fc^2^)/3'
_refine_ls_weighting_scheme calc
_refine_ls_wR_factor_gt 0.1291
_refine_ls_wR_factor_ref 0.1408
_reflns_number_gt 5456
_reflns_number_total 7434
_reflns_threshold_expression >2sigma(I)
_cod_duplicate_entry 4300891
_cod_data_source_file ic048612ysi20041209_020424_2.cif
_cod_data_source_block MOF-502
_cod_depositor_comments
;
The following automatic conversions were performed:
'_symmetry_cell_setting' value 'Monoclinic' changed to 'monoclinic'
according to '/home/saulius/struct/CIF-dictionaries/cif_core.dic'
dictionary named 'cif_core.dic' version 2.4.1 from 2010-06-29.

Automatic conversion script
Id: cif_fix_enum 1527 2010-12-29 10:47:43Z saulius 
;
_cod_original_cell_volume 3229.5(10)
_cod_original_sg_symbol_Hall -P2yn
_cod_database_code 4308364

loop_
_symmetry_equiv_pos_as_xyz
'x, y, z'
'-x+1/2, y+1/2, -z+1/2'
'-x, -y, -z'
'x-1/2, -y-1/2, z-1/2'

loop_
_atom_site_label
_atom_site_type_symbol
_atom_site_fract_x
_atom_site_fract_y
_atom_site_fract_z
_atom_site_U_iso_or_equiv
_atom_site_adp_type
_atom_site_occupancy
_atom_site_symmetry_multiplicity
_atom_site_calc_flag
_atom_site_refinement_flags
_atom_site_disorder_assembly
_atom_site_disorder_group
Co1 Co 0.00145(3) 0.93298(3) 0.22604(2) 0.01706(13) Uani 1 1 d . . .
Co2 Co 0.06946(3) 0.77162(4) 0.36879(3) 0.02028(13) Uani 1 1 d . . .
O1 O -0.0892(2) 1.0729(2) 0.27024(15) 0.0342(7) Uani 1 1 d . . .
O2 O -0.05748(18) 1.0416(2) 0.15280(15) 0.0286(6) Uani 1 1 d . . .
O3 O 0.12131(18) 0.9954(2) 0.27470(14) 0.0275(6) Uani 1 1 d . . .
O4 O 0.14449(19) 0.9078(2) 0.38591(14) 0.0313(6) Uani 1 1 d . . .
O5 O 0.06098(17) 0.83290(19) 0.16287(14) 0.0255(6) Uani 1 1 d . . .
O6 O 0.11754(19) 0.7381(2) 0.26415(14) 0.0300(6) Uani 1 1 d . . .
O7 O -0.04758(15) 0.85584(17) 0.31414(13) 0.0190(5) Uani 1 1 d . . .
O8 O -0.14225(18) 0.8359(2) 0.20637(14) 0.0299(6) Uani 1 1 d . . .
C1 C 0.2746(2) 1.1210(3) 0.32714(19) 0.0230(8) Uani 1 1 d . . .
H1 H 0.2727 1.1018 0.2746 0.028 Uiso 1 1 calc R . .
C2 C 0.1580(2) 0.9819(3) 0.3434(2) 0.0246(8) Uani 1 1 d . . .
C3 C 0.2225(3) 1.0665(3) 0.3753(2) 0.0259(8) Uani 1 1 d . . .
C4 C 0.2247(3) 1.0953(3) 0.4518(2) 0.0295(9) Uani 1 1 d . . .
H4 H 0.1915 1.0555 0.4854 0.035 Uiso 1 1 calc R . .
C5 C 0.2710(3) 1.2196(3) 0.5601(2) 0.0283(8) Uani 1 1 d . . .
C6 C 0.3295(2) 1.2030(3) 0.3553(2) 0.0237(8) Uani 1 1 d . . .
C7 C 0.2748(3) 1.1818(3) 0.4800(2) 0.0289(9) Uani 1 1 d . . .
C8 C 0.3283(3) 1.2338(3) 0.4311(2) 0.0286(8) Uani 1 1 d . . .
H8 H 0.3647 1.2916 0.4499 0.034 Uiso 1 1 calc R . .
C9 C 0.3353(3) 1.2913(3) 0.5934(2) 0.0261(8) Uani 1 1 d . . .
H9 H 0.3818 1.3179 0.5642 0.031 Uiso 1 1 calc R . .
C10 C -0.0996(3) 1.0923(3) 0.2000(2) 0.0252(8) Uani 1 1 d . . .
C11 C -0.1995(2) 0.7834(3) 0.3220(2) 0.0223(7) Uani 1 1 d . . .
C12 C -0.1264(2) 0.8250(3) 0.2766(2) 0.0204(7) Uani 1 1 d . . .
C13 C -0.2666(3) 0.7148(3) 0.2882(2) 0.0248(8) Uani 1 1 d . . .
H13 H -0.2669 0.6954 0.2359 0.030 Uiso 1 1 calc R . .
C14 C -0.2005(3) 0.8145(3) 0.3970(2) 0.0255(8) Uani 1 1 d . . .
H14 H -0.1528 0.8596 0.4199 0.031 Uiso 1 1 calc R . .
C15 C -0.3334(3) 0.6750(3) 0.3319(2) 0.0251(8) Uani 1 1 d . . .
C16 C 0.1117(2) 0.7623(3) 0.1952(2) 0.0226(7) Uani 1 1 d . . .
O1S O 0.1830(3) 0.6825(3) 0.4151(2) 0.0647(11) Uani 1 1 d . . .
C1S C 0.2524(4) 0.6990(6) 0.4412(4) 0.083(2) Uani 1 1 d . A .
H1S H 0.2623 0.7694 0.4543 0.099 Uiso 1 1 calc R . .
N1S N 0.3298(3) 0.6387(4) 0.4594(3) 0.0658(14) Uani 1 1 d . . .
C3SA C 0.4175(11) 0.6824(16) 0.5034(13) 0.160(9) Uani 0.72(3) 1 d P A 2
H3S1 H 0.4689 0.6812 0.4710 0.240 Uiso 0.72(3) 1 calc PR A 2
H3S2 H 0.4352 0.6411 0.5496 0.240 Uiso 0.72(3) 1 calc PR A 2
H3S3 H 0.4057 0.7535 0.5182 0.240 Uiso 0.72(3) 1 calc PR A 2
C2SB C 0.3518(13) 0.5509(14) 0.4248(10) 0.112(7) Uiso 0.72(3) 1 d P A 2
H2S1 H 0.3375 0.4920 0.4563 0.168 Uiso 0.72(3) 1 calc PR A 2
H2S2 H 0.4192 0.5508 0.4188 0.168 Uiso 0.72(3) 1 calc PR A 2
H2S3 H 0.3148 0.5460 0.3741 0.168 Uiso 0.72(3) 1 calc PR A 2
C2SA C 0.320(3) 0.528(2) 0.452(3) 0.091(15) Uani 0.28(3) 1 d P A 3
H2S4 H 0.2554 0.5110 0.4302 0.137 Uiso 0.28(3) 1 calc PR A 3
H2S5 H 0.3333 0.4961 0.5030 0.137 Uiso 0.28(3) 1 calc PR A 3
H2S6 H 0.3644 0.5017 0.4184 0.137 Uiso 0.28(3) 1 calc PR A 3
C3SB C 0.357(5) 0.653(3) 0.531(3) 0.149(19) Uiso 0.28(3) 1 d P A 3
H3S4 H 0.4067 0.6038 0.5481 0.223 Uiso 0.28(3) 1 calc PR A 3
H3S5 H 0.3034 0.6435 0.5601 0.223 Uiso 0.28(3) 1 calc PR A 3
H3S6 H 0.3814 0.7233 0.5383 0.223 Uiso 0.28(3) 1 calc PR A 3
O2S O -0.0132(2) 0.6381(2) 0.3524(2) 0.0483(9) Uani 1 1 d . . .
C4S C -0.0560(4) 0.5867(5) 0.3918(4) 0.0657(16) Uani 1 1 d . . .
H4S H -0.0484 0.6023 0.4452 0.079 Uiso 1 1 calc R . .
N2S N -0.1138(3) 0.5095(3) 0.3692(3) 0.0664(14) Uani 1 1 d . . .
C5S C -0.1333(5) 0.4753(5) 0.2910(4) 0.0805(19) Uani 1 1 d . . .
H5A H -0.2016 0.4759 0.2757 0.121 Uiso 1 1 calc R . .
H5B H -0.1091 0.4053 0.2866 0.121 Uiso 1 1 calc R . .
H5C H -0.1026 0.5214 0.2574 0.121 Uiso 1 1 calc R . .
C6S C -0.1592(6) 0.4550(7) 0.4276(5) 0.124(3) Uani 1 1 d . . .
H6A H -0.1326 0.4786 0.4788 0.186 Uiso 1 1 calc R . .
H6B H -0.1483 0.3810 0.4231 0.186 Uiso 1 1 calc R . .
H6C H -0.2271 0.4688 0.4201 0.186 Uiso 1 1 calc R . .
O1W O 0.0309(2) 0.8026(2) 0.47726(15) 0.0418(8) Uani 1 1 d . . .
H1W H 0.0537 0.8628 0.5042 0.050 Uiso 1 1 calc R . .
H2W H -0.0096 0.7567 0.4999 0.050 Uiso 1 1 calc R . .
O3S O 0.0559(3) 0.3169(3) 0.42478(19) 0.0570(9) Uani 1 1 d . . .
C7S C 0.0615(3) 0.2769(4) 0.3616(3) 0.0447(11) Uani 1 1 d . . .
H7S H 0.0377 0.2090 0.3541 0.054 Uiso 1 1 calc R . .
N3S N 0.0975(3) 0.3204(3) 0.3037(2) 0.0457(10) Uani 1 1 d . . .
C8S C 0.1013(4) 0.2684(4) 0.2309(3) 0.0592(14) Uani 1 1 d . . .
H8A H 0.0762 0.1986 0.2338 0.089 Uiso 1 1 calc R . .
H8B H 0.1668 0.2651 0.2196 0.089 Uiso 1 1 calc R . .
H8C H 0.0633 0.3065 0.1899 0.089 Uiso 1 1 calc R . .
C9S C 0.1371(4) 0.4217(3) 0.3103(3) 0.0725(18) Uani 1 1 d . . .
H9A H 0.1006 0.4676 0.2737 0.109 Uiso 1 1 calc R . .
H9B H 0.2027 0.4195 0.2991 0.109 Uiso 1 1 calc R . .
H9C H 0.1351 0.4474 0.3627 0.109 Uiso 1 1 calc R . .
O14W O 0.0514(3) 0.9707(3) 0.5677(2) 0.044(2) Uani 0.495(8) 1 d PR B 2
O15W O 0.1473(3) 0.9093(3) 0.5841(2) 0.056(3) Uani 0.505(8) 1 d PR B 3

loop_
_atom_site_aniso_label
_atom_site_aniso_U_11
_atom_site_aniso_U_22
_atom_site_aniso_U_33
_atom_site_aniso_U_23
_atom_site_aniso_U_13
_atom_site_aniso_U_12
Co1 0.0189(2) 0.0190(2) 0.0141(2) 0.00188(18) 0.00487(17) 0.00229(18)
Co2 0.0217(3) 0.0235(3) 0.0163(2) 0.00499(19) 0.00505(18) -0.00021(19)
O1 0.0402(16) 0.0362(16) 0.0266(14) 0.0113(12) 0.0053(12) 0.0118(13)
O2 0.0303(14) 0.0275(14) 0.0288(14) 0.0041(11) 0.0069(11) 0.0112(11)
O3 0.0284(14) 0.0327(15) 0.0211(13) 0.0014(11) 0.0012(11) -0.0109(11)
O4 0.0368(15) 0.0362(16) 0.0202(13) 0.0038(11) 0.0003(11) -0.0194(12)
O5 0.0281(14) 0.0275(14) 0.0222(13) -0.0011(11) 0.0092(11) 0.0122(11)
O6 0.0367(15) 0.0323(15) 0.0244(14) 0.0037(12) 0.0172(12) 0.0105(12)
O7 0.0163(12) 0.0211(12) 0.0209(12) 0.0008(10) 0.0071(9) 0.0001(10)
O8 0.0280(14) 0.0447(17) 0.0177(13) 0.0033(12) 0.0059(11) -0.0072(12)
C1 0.0259(19) 0.030(2) 0.0146(16) -0.0023(15) 0.0084(14) -0.0057(15)
C2 0.0213(18) 0.034(2) 0.0211(18) -0.0055(16) 0.0110(15) -0.0084(15)
C3 0.0262(19) 0.0290(19) 0.0234(18) -0.0058(16) 0.0072(15) -0.0097(16)
C4 0.033(2) 0.040(2) 0.0183(18) -0.0040(16) 0.0152(16) -0.0174(17)
C5 0.031(2) 0.036(2) 0.0204(18) -0.0044(16) 0.0114(15) -0.0078(17)
C6 0.0228(18) 0.0264(19) 0.0238(18) -0.0011(15) 0.0102(15) -0.0065(15)
C7 0.028(2) 0.040(2) 0.0213(19) -0.0071(17) 0.0125(15) -0.0134(17)
C8 0.031(2) 0.031(2) 0.0264(19) -0.0062(16) 0.0138(16) -0.0122(17)
C9 0.0263(19) 0.031(2) 0.0228(18) -0.0060(16) 0.0101(15) -0.0132(16)
C10 0.0238(19) 0.0258(19) 0.0264(19) 0.0060(15) 0.0054(15) 0.0043(15)
C11 0.0239(18) 0.0224(18) 0.0215(18) 0.0005(14) 0.0061(14) -0.0002(14)
C12 0.0196(17) 0.0213(18) 0.0214(18) -0.0038(14) 0.0065(14) -0.0041(14)
C13 0.0261(19) 0.028(2) 0.0212(18) -0.0023(15) 0.0051(15) -0.0029(15)
C14 0.028(2) 0.0275(19) 0.0214(18) -0.0033(15) 0.0041(15) -0.0081(16)
C15 0.0272(19) 0.0258(19) 0.0228(18) -0.0039(15) 0.0052(15) -0.0068(15)
C16 0.0240(18) 0.0247(18) 0.0208(17) 0.0001(15) 0.0098(14) 0.0018(15)
O1S 0.037(2) 0.084(3) 0.068(3) 0.039(2) -0.0132(18) 0.0034(19)
C1S 0.048(4) 0.123(6) 0.076(4) 0.050(4) 0.005(3) 0.008(4)
N1S 0.050(3) 0.109(4) 0.038(2) 0.008(3) 0.003(2) 0.026(3)
C3SA 0.057(9) 0.190(16) 0.213(19) -0.025(14) -0.064(10) 0.028(9)
C2SA 0.07(2) 0.046(14) 0.14(3) -0.006(18) -0.05(2) 0.034(14)
O2S 0.0426(18) 0.0333(17) 0.074(2) 0.0204(16) 0.0290(17) -0.0026(14)
C4S 0.064(4) 0.061(4) 0.071(4) 0.005(3) 0.002(3) 0.008(3)
N2S 0.057(3) 0.031(2) 0.106(4) 0.009(3) -0.009(3) -0.011(2)
C5S 0.065(4) 0.075(4) 0.102(6) -0.010(4) 0.007(4) -0.007(3)
C6S 0.123(7) 0.117(7) 0.141(8) 0.043(6) 0.050(6) -0.021(6)
O1W 0.0523(19) 0.0501(19) 0.0246(15) -0.0005(13) 0.0115(13) -0.0209(15)
O3S 0.068(2) 0.060(2) 0.047(2) 0.0052(18) 0.0214(18) -0.0087(19)
C7S 0.045(3) 0.048(3) 0.042(3) 0.012(2) 0.007(2) -0.006(2)
N3S 0.052(2) 0.045(2) 0.042(2) 0.0098(18) 0.0137(19) -0.0053(19)
C8S 0.072(4) 0.070(4) 0.035(3) 0.006(3) 0.008(3) 0.010(3)
C9S 0.080(4) 0.055(4) 0.089(5) 0.008(3) 0.038(4) -0.014(3)
O14W 0.064(5) 0.035(4) 0.034(4) -0.005(3) 0.013(3) -0.001(3)
O15W 0.071(5) 0.073(5) 0.025(3) -0.017(3) 0.014(3) -0.028(4)

loop_
_atom_type_symbol
_atom_type_description
_atom_type_scat_dispersion_real
_atom_type_scat_dispersion_imag
_atom_type_scat_source
C C 0.0033 0.0016 'International Tables Vol C Tables 4.2.6.8 and 6.1.1.4'
H H 0.0000 0.0000 'International Tables Vol C Tables 4.2.6.8 and 6.1.1.4'
N N 0.0061 0.0033 'International Tables Vol C Tables 4.2.6.8 and 6.1.1.4'
O O 0.0106 0.0060 'International Tables Vol C Tables 4.2.6.8 and 6.1.1.4'
Co Co 0.3494 0.9721 'International Tables Vol C Tables 4.2.6.8 and 6.1.1.4'

loop_
_geom_angle_atom_site_label_1
_geom_angle_atom_site_label_2
_geom_angle_atom_site_label_3
_geom_angle
_geom_angle_site_symmetry_1
_geom_angle_site_symmetry_3
_geom_angle_publ_flag
O5 Co1 O3 95.94(11) . . ?
O5 Co1 O2 106.29(10) . . ?
O3 Co1 O2 104.93(11) . . ?
O5 Co1 O7 108.16(10) . . ?
O3 Co1 O7 103.46(10) . . ?
O2 Co1 O7 132.14(10) . . ?
O5 Co1 O8 89.46(10) . . ?
O3 Co1 O8 162.30(9) . . ?
O2 Co1 O8 89.59(10) . . ?
O7 Co1 O8 58.87(9) . . ?
O4 Co2 O1S 93.11(14) . . ?
O4 Co2 O6 94.99(11) . . ?
O1S Co2 O6 84.42(14) . . ?
O4 Co2 O1W 83.74(11) . . ?
O1S Co2 O1W 91.78(15) . . ?
O6 Co2 O1W 175.93(12) . . ?
O4 Co2 O2S 176.88(12) . . ?
O1S Co2 O2S 89.54(14) . . ?
O6 Co2 O2S 86.90(12) . . ?
O1W Co2 O2S 94.54(12) . . ?
O4 Co2 O7 89.42(10) . . ?
O1S Co2 O7 175.81(14) . . ?
O6 Co2 O7 92.04(10) . . ?
O1W Co2 O7 91.81(11) . . ?
O2S Co2 O7 88.03(11) . . ?
C10 O2 Co1 98.2(2) . . ?
C2 O3 Co1 125.9(2) . . ?
C2 O4 Co2 133.5(2) . . ?
C16 O5 Co1 119.6(2) . . ?
C16 O6 Co2 144.5(2) . . ?
C12 O7 Co1 97.1(2) . . ?
C12 O7 Co2 131.0(2) . . ?
Co1 O7 Co2 105.79(10) . . ?
C12 O8 Co1 82.3(2) . . ?
C6 C1 C3 120.1(3) . . ?
C6 C1 H1 120.0 . . ?
C3 C1 H1 120.0 . . ?
O4 C2 O3 126.8(3) . . ?
O4 C2 C3 118.5(3) . . ?
O3 C2 C3 114.7(3) . . ?
C1 C3 C4 119.9(3) . . ?
C1 C3 C2 120.0(3) . . ?
C4 C3 C2 119.9(3) . . ?
C3 C4 C7 120.7(3) . . ?
C3 C4 H4 119.6 . . ?
C7 C4 H4 119.6 . . ?
C9 C5 C14 118.0(3) . 3_576 ?
C9 C5 C7 121.3(3) . . ?
C14 C5 C7 120.6(3) 3_576 . ?
C1 C6 C8 119.6(3) . . ?
C1 C6 C16 121.3(3) . 2 ?
C8 C6 C16 119.0(3) . 2 ?
C8 C7 C4 118.2(3) . . ?
C8 C7 C5 120.2(3) . . ?
C4 C7 C5 121.6(3) . . ?
C6 C8 C7 121.2(3) . . ?
C6 C8 H8 119.4 . . ?
C7 C8 H8 119.4 . . ?
C15 C9 C5 121.6(3) 3_576 . ?
C15 C9 H9 119.2 3_576 . ?
C5 C9 H9 119.2 . . ?
O1 C10 O2 122.0(3) . . ?
O1 C10 C15 120.5(3) . 2_455 ?
O2 C10 C15 117.5(3) . 2_455 ?
C14 C11 C13 120.7(3) . . ?
C14 C11 C12 119.5(3) . . ?
C13 C11 C12 119.8(3) . . ?
O8 C12 O7 121.0(3) . . ?
O8 C12 C11 121.3(3) . . ?
O7 C12 C11 117.5(3) . . ?
C11 C13 C15 119.2(3) . . ?
C11 C13 H13 120.4 . . ?
C15 C13 H13 120.4 . . ?
C11 C14 C5 120.7(3) . 3_576 ?
C11 C14 H14 119.7 . . ?
C5 C14 H14 119.7 3_576 . ?
C9 C15 C13 119.6(3) 3_576 . ?
C9 C15 C10 119.6(3) 3_576 2_445 ?
C13 C15 C10 120.7(3) . 2_445 ?
O6 C16 O5 126.1(3) . . ?
O6 C16 C6 117.7(3) . 2_545 ?
O5 C16 C6 116.2(3) . 2_545 ?
C1S O1S Co2 134.4(6) . . ?
O1S C1S N1S 132.4(9) . . ?
O1S C1S H1S 113.8 . . ?
N1S C1S H1S 113.8 . . ?
C3SB N1S C2SB 120(2) . . ?
C3SB N1S C1S 107(3) . . ?
C2SB N1S C1S 127.5(10) . . ?
C3SB N1S C2SA 104(3) . . ?
C1S N1S C2SA 118.9(13) . . ?
C3SB N1S C3SA 46(2) . . ?
C2SB N1S C3SA 109.1(11) . . ?
C1S N1S C3SA 120.4(8) . . ?
C2SA N1S C3SA 119.1(12) . . ?
N1S C3SA H3S1 109.5 . . ?
N1S C3SA H3S2 109.5 . . ?
H3S1 C3SA H3S2 109.5 . . ?
N1S C3SA H3S3 109.5 . . ?
H3S1 C3SA H3S3 109.5 . . ?
H3S2 C3SA H3S3 109.5 . . ?
N1S C2SB H2S1 109.5 . . ?
N1S C2SB H2S2 109.5 . . ?
H2S1 C2SB H2S2 109.5 . . ?
N1S C2SB H2S3 109.5 . . ?
H2S1 C2SB H2S3 109.5 . . ?
H2S2 C2SB H2S3 109.5 . . ?
N1S C2SA H2S4 109.5 . . ?
N1S C2SA H2S5 109.5 . . ?
N1S C2SA H2S6 109.5 . . ?
N1S C3SB H3S4 109.5 . . ?
N1S C3SB H3S5 109.5 . . ?
N1S C3SB H3S6 109.5 . . ?
C4S O2S Co2 135.2(4) . . ?
O2S C4S N2S 126.8(6) . . ?
O2S C4S H4S 116.6 . . ?
N2S C4S H4S 116.6 . . ?
C4S N2S C5S 124.1(6) . . ?
C4S N2S C6S 118.1(6) . . ?
C5S N2S C6S 117.8(6) . . ?
N2S C5S H5A 109.5 . . ?
N2S C5S H5B 109.5 . . ?
H5A C5S H5B 109.5 . . ?
N2S C5S H5C 109.5 . . ?
H5A C5S H5C 109.5 . . ?
H5B C5S H5C 109.5 . . ?
N2S C6S H6A 109.5 . . ?
N2S C6S H6B 109.5 . . ?
H6A C6S H6B 109.5 . . ?
N2S C6S H6C 109.5 . . ?
H6A C6S H6C 109.5 . . ?
H6B C6S H6C 109.5 . . ?
Co2 O1W H1W 120.0 . . ?
Co2 O1W H2W 120.0 . . ?
H1W O1W H2W 120.0 . . ?
O3S C7S N3S 125.5(5) . . ?
O3S C7S H7S 117.2 . . ?
N3S C7S H7S 117.2 . . ?
C7S N3S C9S 121.3(4) . . ?
C7S N3S C8S 122.4(4) . . ?
C9S N3S C8S 116.4(4) . . ?
N3S C8S H8A 109.5 . . ?
N3S C8S H8B 109.5 . . ?
H8A C8S H8B 109.5 . . ?
N3S C8S H8C 109.5 . . ?
H8A C8S H8C 109.5 . . ?
H8B C8S H8C 109.5 . . ?
N3S C9S H9A 109.5 . . ?
N3S C9S H9B 109.5 . . ?
H9A C9S H9B 109.5 . . ?
N3S C9S H9C 109.5 . . ?
H9A C9S H9C 109.5 . . ?
H9B C9S H9C 109.5 . . ?

loop_
_geom_bond_atom_site_label_1
_geom_bond_atom_site_label_2
_geom_bond_distance
_geom_bond_site_symmetry_2
_geom_bond_publ_flag
Co1 O5 1.966(2) . ?
Co1 O3 1.992(2) . ?
Co1 O2 2.023(3) . ?
Co1 O7 2.034(2) . ?
Co1 O8 2.399(3) . ?
Co2 O4 2.073(3) . ?
Co2 O1S 2.077(3) . ?
Co2 O6 2.079(2) . ?
Co2 O1W 2.080(3) . ?
Co2 O2S 2.100(3) . ?
Co2 O7 2.127(2) . ?
O1 C10 1.247(4) . ?
O2 C10 1.265(4) . ?
O3 C2 1.266(4) . ?
O4 C2 1.247(4) . ?
O5 C16 1.261(4) . ?
O6 C16 1.242(4) . ?
O7 C12 1.298(4) . ?
O8 C12 1.231(4) . ?
C1 C6 1.379(5) . ?
C1 C3 1.385(5) . ?
C1 H1 0.9500 . ?
C2 C3 1.499(5) . ?
C3 C4 1.389(5) . ?
C4 C7 1.392(5) . ?
C4 H4 0.9500 . ?
C5 C9 1.388(5) . ?
C5 C14 1.399(5) 3_576 ?
C5 C7 1.493(5) . ?
C6 C8 1.389(5) . ?
C6 C16 1.504(5) 2 ?
C7 C8 1.390(5) . ?
C8 H8 0.9500 . ?
C9 C15 1.384(5) 3_576 ?
C9 H9 0.9500 . ?
C10 C15 1.503(5) 2_455 ?
C11 C14 1.376(5) . ?
C11 C13 1.388(5) . ?
C11 C12 1.488(5) . ?
C13 C15 1.391(5) . ?
C13 H13 0.9500 . ?
C14 C5 1.399(5) 3_576 ?
C14 H14 0.9500 . ?
C15 C9 1.384(5) 3_576 ?
C15 C10 1.503(5) 2_445 ?
C16 C6 1.504(5) 2_545 ?
O1S C1S 1.062(7) . ?
C1S N1S 1.362(7) . ?
C1S H1S 0.9500 . ?
N1S C3SB 1.28(4) . ?
N1S C2SB 1.348(17) . ?
N1S C2SA 1.45(3) . ?
N1S C3SA 1.501(14) . ?
C3SA H3S1 0.9800 . ?
C3SA H3S2 0.9800 . ?
C3SA H3S3 0.9800 . ?
C2SB H2S1 0.9800 . ?
C2SB H2S2 0.9800 . ?
C2SB H2S3 0.9800 . ?
C2SA H2S4 0.9800 . ?
C2SA H2S5 0.9800 . ?
C2SA H2S6 0.9800 . ?
C3SB H3S4 0.9800 . ?
C3SB H3S5 0.9800 . ?
C3SB H3S6 0.9800 . ?
O2S C4S 1.182(6) . ?
C4S N2S 1.329(7) . ?
C4S H4S 0.9500 . ?
N2S C5S 1.435(8) . ?
N2S C6S 1.458(8) . ?
C5S H5A 0.9800 . ?
C5S H5B 0.9800 . ?
C5S H5C 0.9800 . ?
C6S H6A 0.9800 . ?
C6S H6B 0.9800 . ?
C6S H6C 0.9800 . ?
O1W H1W 0.9500 . ?
O1W H2W 0.9500 . ?
O3S C7S 1.233(6) . ?
C7S N3S 1.319(6) . ?
C7S H7S 0.9500 . ?
N3S C9S 1.433(5) . ?
N3S C8S 1.451(6) . ?
C8S H8A 0.9800 . ?
C8S H8B 0.9800 . ?
C8S H8C 0.9800 . ?
C9S H9A 0.9800 . ?
C9S H9B 0.9800 . ?
C9S H9C 0.9800 . ?

loop_
_geom_hbond_atom_site_label_D
_geom_hbond_atom_site_label_H
_geom_hbond_atom_site_label_A
_geom_hbond_distance_DH
_geom_hbond_distance_HA
_geom_hbond_distance_DA
_geom_hbond_angle_DHA
_geom_hbond_site_symmetry_A
O1W H1W O14W 0.95 1.79 2.694(5) 157.1 .
O1W H1W O15W 0.95 1.91 2.728(5) 142.3 .

loop_
_geom_torsion_atom_site_label_1
_geom_torsion_atom_site_label_2
_geom_torsion_atom_site_label_3
_geom_torsion_atom_site_label_4
_geom_torsion
_geom_torsion_site_symmetry_1
_geom_torsion_site_symmetry_2
_geom_torsion_site_symmetry_3
_geom_torsion_site_symmetry_4
_geom_torsion_publ_flag
O5 Co1 O2 C10 173.7(2) . . . . ?
O3 Co1 O2 C10 -85.4(2) . . . . ?
O7 Co1 O2 C10 39.1(3) . . . . ?
O8 Co1 O2 C10 84.4(2) . . . . ?
O5 Co1 O3 C2 -106.2(3) . . . . ?
O2 Co1 O3 C2 145.2(3) . . . . ?
O7 Co1 O3 C2 4.1(3) . . . . ?
O8 Co1 O3 C2 1.0(6) . . . . ?
O1S Co2 O4 C2 129.2(4) . . . . ?
O6 Co2 O4 C2 44.5(4) . . . . ?
O1W Co2 O4 C2 -139.4(4) . . . . ?
O7 Co2 O4 C2 -47.5(4) . . . . ?
O3 Co1 O5 C16 65.1(3) . . . . ?
O2 Co1 O5 C16 172.6(3) . . . . ?
O7 Co1 O5 C16 -41.2(3) . . . . ?
O8 Co1 O5 C16 -98.0(3) . . . . ?
O4 Co2 O6 C16 -72.6(5) . . . . ?
O1S Co2 O6 C16 -165.3(5) . . . . ?
O2S Co2 O6 C16 104.9(5) . . . . ?
O7 Co2 O6 C16 17.0(4) . . . . ?
O5 Co1 O7 C12 -82.6(2) . . . . ?
O3 Co1 O7 C12 176.44(19) . . . . ?
O2 Co1 O7 C12 51.4(2) . . . . ?
O8 Co1 O7 C12 -4.68(19) . . . . ?
O5 Co1 O7 Co2 53.68(13) . . . . ?
O3 Co1 O7 Co2 -47.31(13) . . . . ?
O2 Co1 O7 Co2 -172.32(11) . . . . ?
O8 Co1 O7 Co2 131.58(14) . . . . ?
O4 Co2 O7 C12 171.4(3) . . . . ?
O6 Co2 O7 C12 76.4(3) . . . . ?
O1W Co2 O7 C12 -104.9(3) . . . . ?
O2S Co2 O7 C12 -10.4(3) . . . . ?
O4 Co2 O7 Co1 56.73(11) . . . . ?
O6 Co2 O7 Co1 -38.24(12) . . . . ?
O1W Co2 O7 Co1 140.44(12) . . . . ?
O2S Co2 O7 Co1 -125.07(13) . . . . ?
O5 Co1 O8 C12 116.6(2) . . . . ?
O3 Co1 O8 C12 8.5(5) . . . . ?
O2 Co1 O8 C12 -137.1(2) . . . . ?
O7 Co1 O8 C12 4.9(2) . . . . ?
Co2 O4 C2 O3 4.8(6) . . . . ?
Co2 O4 C2 C3 -176.5(3) . . . . ?
Co1 O3 C2 O4 22.8(6) . . . . ?
Co1 O3 C2 C3 -155.9(2) . . . . ?
C6 C1 C3 C4 0.7(6) . . . . ?
C6 C1 C3 C2 175.9(3) . . . . ?
O4 C2 C3 C1 149.1(4) . . . . ?
O3 C2 C3 C1 -32.0(5) . . . . ?
O4 C2 C3 C4 -35.7(6) . . . . ?
O3 C2 C3 C4 143.2(4) . . . . ?
C1 C3 C4 C7 3.4(6) . . . . ?
C2 C3 C4 C7 -171.8(4) . . . . ?
C3 C1 C6 C8 -3.3(6) . . . . ?
C3 C1 C6 C16 178.8(3) . . . 2 ?
C3 C4 C7 C8 -4.8(6) . . . . ?
C3 C4 C7 C5 174.4(4) . . . . ?
C9 C5 C7 C8 -14.7(6) . . . . ?
C14 C5 C7 C8 163.5(4) 3_576 . . . ?
C9 C5 C7 C4 166.2(4) . . . . ?
C14 C5 C7 C4 -15.6(6) 3_576 . . . ?
C1 C6 C8 C7 1.8(6) . . . . ?
C16 C6 C8 C7 179.8(4) 2 . . . ?
C4 C7 C8 C6 2.2(6) . . . . ?
C5 C7 C8 C6 -177.0(4) . . . . ?
C14 C5 C9 C15 3.1(6) 3_576 . . 3_576 ?
C7 C5 C9 C15 -178.6(4) . . . 3_576 ?
Co1 O2 C10 O1 6.3(4) . . . . ?
Co1 O2 C10 C15 -171.3(3) . . . 2_455 ?
Co1 O8 C12 O7 -7.7(3) . . . . ?
Co1 O8 C12 C11 167.5(3) . . . . ?
Co1 O7 C12 O8 9.1(4) . . . . ?
Co2 O7 C12 O8 -109.1(4) . . . . ?
Co1 O7 C12 C11 -166.3(3) . . . . ?
Co2 O7 C12 C11 75.5(4) . . . . ?
C14 C11 C12 O8 -149.6(4) . . . . ?
C13 C11 C12 O8 29.5(5) . . . . ?
C14 C11 C12 O7 25.8(5) . . . . ?
C13 C11 C12 O7 -155.0(3) . . . . ?
C14 C11 C13 C15 -2.1(6) . . . . ?
C12 C11 C13 C15 178.7(3) . . . . ?
C13 C11 C14 C5 -2.2(6) . . . 3_576 ?
C12 C11 C14 C5 177.0(3) . . . 3_576 ?
C11 C13 C15 C9 3.7(6) . . . 3_576 ?
C11 C13 C15 C10 -173.4(3) . . . 2_445 ?
Co2 O6 C16 O5 0.1(7) . . . . ?
Co2 O6 C16 C6 179.7(3) . . . 2_545 ?
Co1 O5 C16 O6 12.0(5) . . . . ?
Co1 O5 C16 C6 -167.7(2) . . . 2_545 ?
O4 Co2 O1S C1S 3.4(7) . . . . ?
O6 Co2 O1S C1S 98.1(7) . . . . ?
O1W Co2 O1S C1S -80.5(7) . . . . ?
O2S Co2 O1S C1S -175.0(7) . . . . ?
Co2 O1S C1S N1S -167.3(5) . . . . ?
O1S C1S N1S C3SB -126(3) . . . . ?
O1S C1S N1S C2SB 27.5(15) . . . . ?
O1S C1S N1S C2SA -9(3) . . . . ?
O1S C1S N1S C3SA -174.2(14) . . . . ?
O1S Co2 O2S C4S 81.6(5) . . . . ?
O6 Co2 O2S C4S 166.0(5) . . . . ?
O1W Co2 O2S C4S -10.2(5) . . . . ?
O7 Co2 O2S C4S -101.9(5) . . . . ?
Co2 O2S C4S N2S 172.1(4) . . . . ?
O2S C4S N2S C5S 0.3(9) . . . . ?
O2S C4S N2S C6S 179.3(6) . . . . ?
O3S C7S N3S C9S 1.5(8) . . . . ?
O3S C7S N3S C8S -179.8(5) . . . . ?
